data_7117142
loop_
_publ_author_name
'Tatsuo Okauchi'
'Naoki Sata'
'Akihiro Urakawa'
'Mitsuru Kitamura'

_publ_section_title
;
 Unprecedented formation of eta^46-(vinylketene)iron complexes from
 eta^4^-(diene)iron complexes and aromatic compounds in the presence of a
 Lewis acid
;
_journal_name_full Chem.Commun.
_journal_page_first 8454
_journal_paper_doi 10.1039/C5cc00870K
_journal_volume 51
_journal_year 2015
_chemical_formula_sum 'C23 H20 Fe O4'
_chemical_formula_weight 416.24
_chemical_properties_physical Photo-sensitive
_space_group_crystal_system monoclinic
_space_group_IT_number 14
_space_group_name_Hall '-P 2yn'
_space_group_name_H-M_alt 'P 1 21/n 1'
_symmetry_space_group_name_Hall '-P 2yn'
_symmetry_space_group_name_H-M 'P 1 21/n 1'
_atom_sites_solution_hydrogens geom
_atom_sites_solution_primary direct
_atom_sites_solution_secondary difmap
_audit_creation_method 'APEX2 v2009.11-0'
_audit_update_record
;
2015-01-15 deposited with the CCDC.
2015-03-06 downloaded from the CCDC.
;
_cell_angle_alpha 90
_cell_angle_beta 94.7760(10)
_cell_angle_gamma 90
_cell_formula_units_Z 4
_cell_length_a 8.68790(10)
_cell_length_b 6.41630(10)
_cell_length_c 34.7054(5)
_cell_measurement_reflns_used 9891
_cell_measurement_temperature 90.(2)
_cell_measurement_theta_max 35.8087
_cell_measurement_theta_min 2.4722
_cell_volume 1927.91(5)
_computing_cell_refinement 'SAINT V7.68A (Bruker AXS, 2009)'
_computing_data_collection 'Bruker Instrument Service v2009, 11, 1, 0'
_computing_data_reduction 'SAINT V7.68A (Bruker AXS, 2009)'
_computing_structure_refinement 'SHELXL-97 (Sheldrick, 2008)'
_computing_structure_solution 'SHELXS-97 (Sheldrick, 2008)'
_diffrn_ambient_temperature 90.(2)
_diffrn_detector_area_resol_mean 8.3333
_diffrn_measured_fraction_theta_full 0.942
_diffrn_measured_fraction_theta_max 0.942
_diffrn_measurement_device_type 'CCD area detector'
_diffrn_measurement_method 'phi and omega scans'
_diffrn_radiation_monochromator graphite
_diffrn_radiation_type MoK\a
_diffrn_radiation_wavelength 0.71073
_diffrn_reflns_av_R_equivalents 0.0279
_diffrn_reflns_av_sigmaI/netI 0.0382
_diffrn_reflns_limit_h_max 14
_diffrn_reflns_limit_h_min -14
_diffrn_reflns_limit_k_max 10
_diffrn_reflns_limit_k_min -6
_diffrn_reflns_limit_l_max 57
_diffrn_reflns_limit_l_min -57
_diffrn_reflns_number 29949
_diffrn_reflns_theta_full 36.46
_diffrn_reflns_theta_max 36.46
_diffrn_reflns_theta_min 2.36
_exptl_absorpt_coefficient_mu 0.809
_exptl_absorpt_correction_T_max 0.85
_exptl_absorpt_correction_T_min 0.76
_exptl_absorpt_correction_type multi-scan
_exptl_absorpt_process_details 'SADABS V2008/1 (Bruker AXS)'
_exptl_crystal_colour 'translucent pale yellow'
_exptl_crystal_density_diffrn 1.434
_exptl_crystal_density_method 'not measured'
_exptl_crystal_description prism
_exptl_crystal_F_000 864
_exptl_crystal_recrystallization_method 'Re-crystallisation from solvent: Hexane, Ethyl acetate'
_exptl_crystal_size_max 0.40
_exptl_crystal_size_mid 0.20
_exptl_crystal_size_min 0.20
_refine_diff_density_max 1.673
_refine_diff_density_min -0.909
_refine_ls_extinction_method none
_refine_ls_goodness_of_fit_ref 2.394
_refine_ls_hydrogen_treatment mixed
_refine_ls_matrix_type full
_refine_ls_number_parameters 333
_refine_ls_number_reflns 8888
_refine_ls_number_restraints 0
_refine_ls_restrained_S_all 2.394
_refine_ls_R_factor_all 0.0698
_refine_ls_R_factor_gt 0.0523
_refine_ls_shift/su_max 0.001
_refine_ls_shift/su_mean 0.000
_refine_ls_structure_factor_coef Fsqd
_refine_ls_weighting_details 'calc w=1/[\s^2^(Fo^2^)+(0.0000P)^2^+0.0000P] where P=(Fo^2^+2Fc^2^)/3'
_refine_ls_weighting_scheme calc
_refine_ls_wR_factor_gt 0.0716
_refine_ls_wR_factor_ref 0.0728
_reflns_number_gt 7052
_reflns_number_total 8888
_reflns_threshold_expression >2sigma(I)
_cod_data_source_file c5cc00870k2.cif
_cod_data_source_block I
_cod_database_code 7117142

loop_
_space_group_symop_operation_xyz
'x, y, z'
'-x+1/2, y+1/2, -z+1/2'
'-x, -y, -z'
'x-1/2, -y-1/2, z-1/2'

loop_
_atom_site_type_symbol
_atom_site_label
_atom_site_fract_x
_atom_site_fract_y
_atom_site_fract_z
_atom_site_U_iso_or_equiv
_atom_site_adp_type
_atom_site_calc_flag
_atom_site_refinement_flags
_atom_site_occupancy
_atom_site_disorder_assembly
_atom_site_disorder_group
Fe Fe01 0.71062(2) 0.73034(3) 0.103624(5) 0.01693(5) Uani d . 1 . .
C C12 0.39363(12) 0.7738(2) 0.17319(4) 0.0179(2) Uani d . 1 . .
C C2 0.47023(12) 0.7780(2) 0.10349(4) 0.0189(2) Uani d . 1 . .
O O1 0.47727(10) 0.38976(14) 0.10439(3) 0.0280(2) Uani d . 1 . .
C C5 0.69058(12) 0.9004(2) 0.01557(4) 0.0173(2) Uani d . 1 . .
C C3 0.52938(13) 0.8982(2) 0.07417(4) 0.0186(2) Uani d . 1 . .
C C16 0.51781(14) 0.7662(2) 0.23748(4) 0.0234(2) Uani d . 1 . .
C C6 0.74094(13) 1.1061(2) 0.01885(4) 0.0203(2) Uani d . 1 . .
C C17 0.49672(13) 0.8628(2) 0.20165(4) 0.0198(2) Uani d . 1 . .
C C11 0.37180(16) 0.8704(2) 0.13344(4) 0.0236(2) Uani d . 1 . .
O O2 0.93316(10) 0.48444(14) 0.06406(3) 0.0285(2) Uani d . 1 . .
O O3 0.78498(10) 0.54786(16) 0.18029(3) 0.0296(2) Uani d . 1 . .
C C10 0.72366(13) 0.7877(2) -0.01690(4) 0.0204(2) Uani d . 1 . .
C C8 0.85756(13) 1.0782(2) -0.04133(4) 0.0231(2) Uani d . 1 . .
C C13 0.30880(13) 0.5971(2) 0.18202(4) 0.0210(2) Uani d . 1 . .
C C7 0.82409(14) 1.1939(2) -0.00961(4) 0.0227(2) Uani d . 1 . .
O O4 0.90220(11) 1.11253(16) 0.11795(3) 0.0322(2) Uani d . 1 . .
C C9 0.80663(14) 0.8763(2) -0.04535(4) 0.0237(2) Uani d . 1 . .
C C15 0.43999(14) 0.5878(2) 0.24630(4) 0.0241(2) Uani d . 1 . .
C C14 0.33405(14) 0.5073(2) 0.21826(4) 0.0238(2) Uani d . 1 . .
C C20 0.5835(2) 1.0610(2) 0.19476(6) 0.0304(4) Uani d . 1 . .
C C18 0.1863(2) 0.5072(2) 0.15342(5) 0.0358(4) Uani d . 1 . .
C C4 0.60488(13) 0.7971(2) 0.04502(4) 0.0183(2) Uani d . 1 . .
C C1 0.52604(13) 0.5641(2) 0.10257(4) 0.0202(2) Uani d . 1 . .
C C21 0.84637(13) 0.5774(2) 0.08018(4) 0.0208(2) Uani d . 1 . .
C C22 0.82730(14) 0.9695(2) 0.11166(4) 0.0211(2) Uani d . 1 . .
C C23 0.75504(13) 0.6266(2) 0.15111(4) 0.0205(2) Uani d . 1 . .
C C19 0.4659(2) 0.4837(4) 0.28499(5) 0.0425(5) Uani d . 1 . .
H H1 0.5694(13) 0.658(2) 0.0373(2) 0.017(3) Uiso d . 1 . .
H H2 0.5276(11) 1.047(2) 0.0756(2) 0.011(3) Uiso d . 1 . .
H H3 0.2638(15) 0.854(2) 0.1223(4) 0.026(4) Uiso d . 1 . .
H H4 0.3898(14) 1.015(2) 0.1344(4) 0.029(4) Uiso d . 1 . .
H H8 0.8292(13) 0.798(2) -0.0670(4) 0.025(4) Uiso d . 1 . .
H H7 0.9157(14) 1.138(2) -0.0615(4) 0.033(4) Uiso d . 1 . .
H H9 0.6874(13) 0.653(2) -0.0197(4) 0.019(4) Uiso d . 1 . .
H H5 0.7210(11) 1.1843(18) 0.0400(2) 0.011(3) Uiso d . 1 . .
H H6 0.8586(13) 1.328(2) -0.0057(2) 0.015(4) Uiso d . 1 . .
H H12 0.1039(17) 0.604(2) 0.1472(4) 0.039(5) Uiso d . 1 . .
H H13 0.2256(15) 0.468(2) 0.1289(5) 0.042(5) Uiso d . 1 . .
H H20 0.6436(15) 1.050(2) 0.1724(4) 0.039(4) Uiso d . 1 . .
H H14 0.1478(16) 0.384(2) 0.1640(4) 0.046(5) Uiso d . 1 . .
H H18 0.5176(16) 1.173(2) 0.1906(4) 0.041(5) Uiso d . 1 . .
H H19 0.6550(17) 1.090(2) 0.2169(5) 0.051(5) Uiso d . 1 . .
H H16 0.516(2) 0.372(3) 0.2843(5) 0.072(7) Uiso d . 1 . .
H H15 0.372(2) 0.472(3) 0.2968(5) 0.066(6) Uiso d . 1 . .
H H17 0.534(2) 0.559(3) 0.3012(5) 0.082(8) Uiso d . 1 . .
H H21 0.5811(14) 0.823(2) 0.2541(4) 0.013(4) Uiso d . 1 . .
H H22 0.2787(13) 0.388(2) 0.2239(4) 0.021(4) Uiso d . 1 . .

loop_
_atom_site_aniso_label
_atom_site_aniso_U_11
_atom_site_aniso_U_22
_atom_site_aniso_U_33
_atom_site_aniso_U_12
_atom_site_aniso_U_13
_atom_site_aniso_U_23
Fe01 0.01731(9) 0.01799(11) 0.01523(9) 0.00196(8) -0.00015(6) 0.00159(8)
C12 0.0155(5) 0.0208(7) 0.0174(5) 0.0043(5) 0.0014(5) 0.0015(5)
C2 0.0149(5) 0.0238(8) 0.0174(5) 0.0014(5) -0.0027(5) 0.0026(5)
O1 0.0314(5) 0.0226(5) 0.0304(5) -0.0051(4) 0.0042(5) -0.0009(5)
C5 0.0154(5) 0.0214(8) 0.0143(5) 0.0026(5) -0.0039(5) 0.0040(5)
C3 0.0161(5) 0.0197(8) 0.0190(7) 0.0026(5) -0.0041(5) 0.0023(5)
C16 0.0181(7) 0.0317(9) 0.0197(7) 0.0019(5) -0.0018(5) -0.0094(7)
C6 0.0214(7) 0.0246(8) 0.0144(7) 0.0033(5) -0.0017(5) -0.0003(5)
C17 0.0172(5) 0.0187(7) 0.0241(8) 0.0025(5) 0.0056(5) -0.0034(5)
C11 0.0194(7) 0.0291(9) 0.0223(8) 0.0056(5) 0.0020(5) 0.0050(7)
O2 0.0288(5) 0.0270(5) 0.0301(5) 0.0058(4) 0.0048(4) -0.0028(5)
O3 0.0307(5) 0.0368(7) 0.0212(5) 0.0059(5) 0.0009(4) 0.0092(5)
C10 0.0201(7) 0.0204(8) 0.0198(7) 0.0040(5) -0.0029(5) 0.0010(5)
C8 0.0184(7) 0.0314(9) 0.0194(7) 0.0010(5) 0.0004(5) 0.0060(7)
C13 0.0151(5) 0.0265(8) 0.0216(7) -0.0015(5) 0.0020(5) -0.0032(5)
C7 0.0225(7) 0.0229(8) 0.0219(7) -0.0020(5) -0.0033(5) 0.0048(7)
O4 0.0384(5) 0.0304(7) 0.0267(5) -0.0125(5) -0.0040(5) 0.0017(5)
C9 0.0218(7) 0.0321(9) 0.0169(7) 0.0085(5) -0.0002(5) -0.0004(7)
C15 0.0235(7) 0.0326(9) 0.0169(7) 0.0076(5) 0.0046(5) 0.0031(5)
C14 0.0229(7) 0.0210(8) 0.0288(8) -0.0020(5) 0.0094(5) 0.0025(7)
C20 0.0302(9) 0.0233(9) 0.0388(10) -0.0033(7) 0.0094(8) -0.0068(8)
C18 0.0243(9) 0.0499(13) 0.0331(10) -0.0118(8) 0.0020(8) -0.0061(9)
C4 0.0186(5) 0.0184(7) 0.0169(7) 0.0001(5) -0.0044(5) 0.0014(5)
C1 0.0216(7) 0.0256(8) 0.0130(5) -0.0014(5) -0.0006(5) 0.0017(5)
C21 0.0225(7) 0.0199(7) 0.0192(7) -0.0016(5) -0.0030(5) 0.0025(5)
C22 0.0225(7) 0.0260(8) 0.0145(7) 0.0032(5) -0.0005(5) 0.0032(5)
C23 0.0175(7) 0.0217(8) 0.0222(7) 0.0014(5) 0.0014(5) -0.0018(5)
C19 0.0417(11) 0.0596(15) 0.0268(10) 0.0109(11) 0.0065(9) 0.0153(10)

loop_
_atom_type_symbol
_atom_type_description
_atom_type_scat_dispersion_real
_atom_type_scat_dispersion_imag
_atom_type_scat_source
C C 0.0033 0.0016 'International Tables Vol C Tables 4.2.6.8 and 6.1.1.4'
H H 0.0000 0.0000 'International Tables Vol C Tables 4.2.6.8 and 6.1.1.4'
O O 0.0106 0.0060 'International Tables Vol C Tables 4.2.6.8 and 6.1.1.4'
Fe Fe 0.3463 0.8444 'International Tables Vol C Tables 4.2.6.8 and 6.1.1.4'

loop_
_geom_angle_atom_site_label_1
_geom_angle_atom_site_label_2
_geom_angle_atom_site_label_3
_geom_angle_site_symmetry_1
_geom_angle_site_symmetry_3
_geom_angle
C21 Fe01 C23 . . 96.62(6)
C21 Fe01 C22 . . 98.67(6)
C23 Fe01 C22 . . 95.53(6)
C21 Fe01 C1 . . 105.56(6)
C23 Fe01 C1 . . 85.80(6)
C22 Fe01 C1 . . 155.42(6)
C21 Fe01 C3 . . 123.90(6)
C23 Fe01 C3 . . 137.23(5)
C22 Fe01 C3 . . 91.56(6)
C1 Fe01 C3 . . 71.65(6)
C21 Fe01 C2 . . 140.45(6)
C23 Fe01 C2 . . 101.16(5)
C22 Fe01 C2 . . 114.24(5)
C1 Fe01 C2 . . 42.01(5)
C3 Fe01 C2 . . 39.05(5)
C21 Fe01 C4 . . 85.79(5)
C23 Fe01 C4 . . 164.58(6)
C22 Fe01 C4 . . 99.16(5)
C1 Fe01 C4 . . 78.89(5)
C3 Fe01 C4 . . 38.12(5)
C2 Fe01 C4 . . 68.48(5)
C17 C12 C13 . . 119.60(12)
C17 C12 C11 . . 120.13(12)
C13 C12 C11 . . 120.26(13)
C3 C2 C1 . . 110.99(11)
C3 C2 C11 . . 122.71(12)
C1 C2 C11 . . 126.13(12)
C3 C2 Fe01 . . 70.13(7)
C1 C2 Fe01 . . 62.12(7)
C11 C2 Fe01 . . 131.89(10)
C6 C5 C10 . . 118.37(12)
C6 C5 C4 . . 122.96(12)
C10 C5 C4 . . 118.68(12)
C2 C3 C4 . . 119.12(13)
C2 C3 Fe01 . . 70.82(7)
C4 C3 Fe01 . . 74.85(8)
C2 C3 H2 . . 120.1(7)
C4 C3 H2 . . 120.5(7)
Fe01 C3 H2 . . 120.1(7)
C15 C16 C17 . . 122.68(14)
C15 C16 H21 . . 120.8(9)
C17 C16 H21 . . 116.6(9)
C7 C6 C5 . . 120.30(13)
C7 C6 H5 . . 119.4(7)
C5 C6 H5 . . 120.3(7)
C16 C17 C12 . . 118.65(13)
C16 C17 C20 . . 119.24(14)
C12 C17 C20 . . 122.10(14)
C12 C11 C2 . . 115.44(11)
C12 C11 H3 . . 110.8(7)
C2 C11 H3 . . 105.0(7)
C12 C11 H4 . . 111.4(9)
C2 C11 H4 . . 107.9(8)
H3 C11 H4 . . 105.7(11)
C9 C10 C5 . . 121.13(14)
C9 C10 H9 . . 120.1(8)
C5 C10 H9 . . 118.7(8)
C9 C8 C7 . . 120.13(13)
C9 C8 H7 . . 118.5(8)
C7 C8 H7 . . 121.3(8)
C14 C13 C12 . . 119.29(13)
C14 C13 C18 . . 119.24(13)
C12 C13 C18 . . 121.42(14)
C8 C7 C6 . . 120.36(14)
C8 C7 H6 . . 122.4(8)
C6 C7 H6 . . 117.2(8)
C8 C9 C10 . . 119.71(14)
C8 C9 H8 . . 119.9(8)
C10 C9 H8 . . 120.4(8)
C14 C15 C16 . . 117.68(13)
C14 C15 C19 . . 120.34(16)
C16 C15 C19 . . 121.98(16)
C15 C14 C13 . . 122.00(13)
C15 C14 H22 . . 118.9(8)
C13 C14 H22 . . 119.1(8)
C17 C20 H20 . . 112.1(8)
C17 C20 H18 . . 111.7(9)
H20 C20 H18 . . 107.3(12)
C17 C20 H19 . . 109.6(9)
H20 C20 H19 . . 107.2(12)
H18 C20 H19 . . 108.9(13)
C13 C18 H12 . . 111.8(9)
C13 C18 H13 . . 113.2(8)
H12 C18 H13 . . 106.1(12)
C13 C18 H14 . . 108.4(10)
H12 C18 H14 . . 110.4(12)
H13 C18 H14 . . 106.7(13)
C3 C4 C5 . . 125.76(13)
C3 C4 Fe01 . . 67.03(7)
C5 C4 Fe01 . . 122.19(9)
C3 C4 H1 . . 117.6(7)
C5 C4 H1 . . 112.8(7)
Fe01 C4 H1 . . 100.1(7)
O1 C1 C2 . . 139.25(12)
O1 C1 Fe01 . . 144.43(11)
C2 C1 Fe01 . . 75.87(8)
O2 C21 Fe01 . . 177.48(12)
O4 C22 Fe01 . . 177.06(13)
O3 C23 Fe01 . . 175.45(12)
C15 C19 H16 . . 113.3(13)
C15 C19 H15 . . 110.6(11)
H16 C19 H15 . . 114.5(16)
C15 C19 H17 . . 110.7(12)
H16 C19 H17 . . 98.7(17)
H15 C19 H17 . . 108.4(16)

loop_
_geom_bond_atom_site_label_1
_geom_bond_atom_site_label_2
_geom_bond_site_symmetry_2
_geom_bond_distance
Fe01 C21 . 1.7823(13)
Fe01 C23 . 1.7894(15)
Fe01 C22 . 1.8475(15)
Fe01 C1 . 1.9236(13)
Fe01 C3 . 2.1013(13)
Fe01 C2 . 2.1103(11)
Fe01 C4 . 2.2029(13)
C12 C17 . 1.3986(18)
C12 C13 . 1.4002(17)
C12 C11 . 1.5099(18)
C2 C3 . 1.4075(17)
C2 C1 . 1.4563(18)
C2 C11 . 1.5205(17)
O1 C1 . 1.1999(15)
C5 C6 . 1.3923(18)
C5 C10 . 1.3892(17)
C5 C4 . 1.4714(17)
C3 C4 . 1.4087(17)
C3 H2 . 0.957(11)
C16 C15 . 1.377(2)
C16 C17 . 1.388(2)
C16 H21 . 0.846(12)
C6 C7 . 1.3905(18)
C6 H5 . 0.918(12)
C17 C20 . 1.508(2)
C11 H3 . 0.991(13)
C11 H4 . 0.943(14)
O2 C21 . 1.1433(14)
O3 C23 . 1.1423(15)
C10 C9 . 1.3915(18)
C10 H9 . 0.921(13)
C8 C9 . 1.372(2)
C8 C7 . 1.379(2)
C8 H7 . 0.975(13)
C13 C14 . 1.384(2)
C13 C18 . 1.508(2)
C7 H6 . 0.919(12)
O4 C22 . 1.1356(15)
C9 H8 . 0.937(13)
C15 C14 . 1.383(2)
C15 C19 . 1.500(2)
C14 H22 . 0.934(12)
C20 H20 . 0.973(14)
C20 H18 . 0.920(15)
C20 H19 . 0.966(16)
C18 H12 . 0.960(15)
C18 H13 . 0.976(15)
C18 H14 . 0.944(16)
C4 H1 . 0.973(12)
C19 H16 . 0.839(18)
C19 H15 . 0.949(17)
C19 H17 . 0.92(2)
